data_1543943
loop_
_publ_author_name
'Umeyama, Tomokazu'
'Miyata, Tetsushi'
'Jakowetz, Andreas C.'
'Shibata, Sho'
'Kurotobi, Kei'
'Higashino, Tomohiro'
'Koganezawa, Tomoyuki'
'Tsujimoto, Masahiko'
'G\'elinas, Simon'
'Matsuda, Wakana'
'Seki, Shu'
'Friend, Richard H.'
'Imahori, Hiroshi'

_publ_section_title
;
 Regioisomer effects of [70]fullerene mono-adduct acceptors in bulk
 heterojunction polymer solar cells.
;
_journal_issue 1
_journal_name_full 'Chemical science'
_journal_page_first 181
_journal_page_last 188
_journal_paper_doi 10.1039/c6sc02950g
_journal_volume 8
_journal_year 2017
_chemical_formula_moiety 'C88 H24 O4, 0.5(C6 H14)'
_chemical_formula_sum 'C91 H31 O4'
_chemical_formula_weight 1188.16
_chemical_name_systematic
;
 ?
;
_space_group_crystal_system monoclinic
_space_group_IT_number 14
_space_group_name_Hall '-P 2yn'
_space_group_name_H-M_alt 'P 1 21/n 1'
_symmetry_space_group_name_Hall '-P 2yn'
_symmetry_space_group_name_H-M 'P 1 21/n 1'
_atom_sites_solution_hydrogens geom
_audit_creation_method SHELXL-2013
_audit_update_record
;
2015-08-24 deposited with the CCDC.
2016-08-18 downloaded from the CCDC.
;
_cell_angle_alpha 90
_cell_angle_beta 102.193(2)
_cell_angle_gamma 90
_cell_formula_units_Z 4
_cell_length_a 10.1470(16)
_cell_length_b 23.719(4)
_cell_length_c 21.227(4)
_cell_measurement_reflns_used 11792
_cell_measurement_temperature 143(2)
_cell_measurement_theta_max 27.4913
_cell_measurement_theta_min 2.9973
_cell_volume 4993.6(15)
_computing_structure_refinement 'SHELXL-2013 (Sheldrick, 2013)'
_computing_structure_solution 'SHELXS-2013 (Sheldrick, 2013)'
_diffrn_ambient_temperature 143(2)
_diffrn_detector_area_resol_mean 28.5714
_diffrn_measured_fraction_theta_full 0.979
_diffrn_measured_fraction_theta_max 0.966
_diffrn_measurement_device_type 'Saturn70 CCD (4x4 bin mode)'
_diffrn_measurement_method dtprofit.ref
_diffrn_radiation_type MoK\a
_diffrn_radiation_wavelength 0.7107
_diffrn_reflns_av_R_equivalents 0.0323
_diffrn_reflns_av_unetI/netI 0.0355
_diffrn_reflns_Laue_measured_fraction_full 0.979
_diffrn_reflns_Laue_measured_fraction_max 0.966
_diffrn_reflns_limit_h_max 12
_diffrn_reflns_limit_h_min -9
_diffrn_reflns_limit_k_max 30
_diffrn_reflns_limit_k_min -30
_diffrn_reflns_limit_l_max 18
_diffrn_reflns_limit_l_min -27
_diffrn_reflns_number 38466
_diffrn_reflns_point_group_measured_fraction_full 0.979
_diffrn_reflns_point_group_measured_fraction_max 0.966
_diffrn_reflns_theta_full 25.241
_diffrn_reflns_theta_max 27.000
_diffrn_reflns_theta_min 3.053
_exptl_absorpt_coefficient_mu 0.096
_exptl_absorpt_correction_T_max 1.0000
_exptl_absorpt_correction_T_min 0.8538
_exptl_absorpt_correction_type multi-scan
_exptl_crystal_colour brown
_exptl_crystal_density_diffrn 1.580
_exptl_crystal_description Prism
_exptl_crystal_F_000 2436
_exptl_crystal_size_max 0.300
_exptl_crystal_size_mid 0.100
_exptl_crystal_size_min 0.100
_refine_diff_density_max 0.578
_refine_diff_density_min -0.402
_refine_diff_density_rms 0.051
_refine_ls_extinction_method none
_refine_ls_goodness_of_fit_ref 1.056
_refine_ls_hydrogen_treatment constr
_refine_ls_matrix_type full
_refine_ls_number_parameters 925
_refine_ls_number_reflns 10515
_refine_ls_number_restraints 13
_refine_ls_restrained_S_all 1.065
_refine_ls_R_factor_all 0.0720
_refine_ls_R_factor_gt 0.0616
_refine_ls_shift/su_max 0.001
_refine_ls_shift/su_mean 0.000
_refine_ls_structure_factor_coef Fsqd
_refine_ls_weighting_details 'w=1/[\s^2^(Fo^2^)+(0.0744P)^2^+3.7731P] where P=(Fo^2^+2Fc^2^)/3'
_refine_ls_weighting_scheme calc
_refine_ls_wR_factor_gt 0.1530
_refine_ls_wR_factor_ref 0.1624
_reflns_Friedel_coverage 0.000
_reflns_number_gt 8812
_reflns_number_total 10515
_reflns_threshold_expression 'I > 2\s(I)'
_cod_data_source_file c6sc02950g4.cif
_cod_data_source_block mi0422
_cod_depositor_comments
;
The following automatic conversions were performed:

'_exptl_absorpt_correction_type' value 'Multi-scan' changed to
'multi-scan' according to
/usr/data/users/saulius/crontab/automatic-downloads/rss-feeds/RSC/lib/dictionaries/cif_core.dic
dictionary named 'cif_core.dic' version 2.4.2 from 2011-04-26.

Automatic conversion script
Id: cif_fix_values 4268 2015-11-12 08:31:59Z antanas 

 Adding full bibliography for 1543941--1543943.cif.

 Adding full bibliography for 1543941--1543943.cif.
;
_cod_original_cell_volume 4993.6(14)
_cod_database_code 1543943
_shelx_space_group_comment
;
The symmetry employed for this shelxl refinement is uniquely defined
by the following loop, which should always be used as a source of
symmetry information in preference to the above space-group names.
They are only intended as comments.
;
_shelx_estimated_absorpt_t_min 0.981
_shelx_estimated_absorpt_t_max 0.981
_shelxl_version_number 2013-4

loop_
_space_group_symop_operation_xyz
'x, y, z'
'-x+1/2, y+1/2, -z+1/2'
'-x, -y, -z'
'x-1/2, -y-1/2, z-1/2'

loop_
_atom_site_label
_atom_site_type_symbol
_atom_site_fract_x
_atom_site_fract_y
_atom_site_fract_z
_atom_site_U_iso_or_equiv
_atom_site_adp_type
_atom_site_occupancy
_atom_site_site_symmetry_order
_atom_site_calc_flag
_atom_site_refinement_flags_posn
_atom_site_refinement_flags_adp
_atom_site_refinement_flags_occupancy
_atom_site_disorder_assembly
_atom_site_disorder_group
O1 O 0.50754(16) 0.49316(6) 0.26258(7) 0.0359(4) Uani 1 1 d . . . . .
C2 C 0.5839(2) 0.33974(8) 0.54263(10) 0.0286(4) Uani 1 1 d . . . . .
C3 C 0.6230(2) 0.29768(9) 0.36208(10) 0.0321(5) Uani 1 1 d . . . . .
H49 H 0.6885 0.2744 0.3450 0.039 Uiso 1 1 calc R U . . .
H50 H 0.5368 0.2976 0.3298 0.039 Uiso 1 1 calc R U . . .
C4 C 0.5569(2) 0.20966(8) 0.41518(10) 0.0310(4) Uani 1 1 d . . . . .
C5 C 0.7761(2) 0.28721(9) 0.59963(10) 0.0311(4) Uani 1 1 d . . . . .
C6 C 0.7904(2) 0.36446(9) 0.42010(10) 0.0304(4) Uani 1 1 d . . . . .
C7 C 0.7016(2) 0.31182(8) 0.54130(10) 0.0292(4) Uani 1 1 d . . . . .
C8 C 0.4703(2) 0.29544(8) 0.44107(10) 0.0289(4) Uani 1 1 d . . . . .
C9 C 0.8157(2) 0.13250(9) 0.60365(11) 0.0355(5) Uani 1 1 d . . . . .
C10 C 0.7734(2) 0.09259(9) 0.64498(11) 0.0359(5) Uani 1 1 d . . . . .
O2 O 0.6397(2) 0.55467(7) 0.32783(9) 0.0552(5) Uani 1 1 d . . . . .
C12 C 0.3949(2) 0.34020(8) 0.58862(11) 0.0323(5) Uani 1 1 d . . . . .
C13 C 0.3492(2) 0.33110(8) 0.52059(11) 0.0314(4) Uani 1 1 d . . . . .
C14 C 0.6158(2) 0.40300(8) 0.33640(10) 0.0302(4) Uani 1 1 d . . . . .
H51 H 0.5346 0.3982 0.3050 0.036 Uiso 1 1 calc R U . . .
C15 C 0.4145(2) 0.20442(9) 0.40295(10) 0.0329(5) Uani 1 1 d . . . . .
C16 C 0.4902(3) 0.24423(10) 0.78018(11) 0.0423(6) Uani 1 1 d . . . . .
C17 C 0.4548(2) 0.04084(8) 0.66049(11) 0.0353(5) Uani 1 1 d . . . . .
C18 C 0.1388(2) 0.21192(10) 0.51893(12) 0.0381(5) Uani 1 1 d . . . . .
C19 C 0.4346(3) 0.10710(9) 0.44149(10) 0.0370(5) Uani 1 1 d . . . . .
C20 C 0.3686(3) 0.07857(9) 0.48710(11) 0.0365(5) Uani 1 1 d . . . . .
C21 C 0.6750(2) 0.35709(9) 0.37192(10) 0.0299(4) Uani 1 1 d . . . . .
C22 C 0.3595(2) 0.25764(9) 0.41873(10) 0.0326(5) Uani 1 1 d . . . . .
C23 C 0.8419(2) 0.20206(10) 0.69220(11) 0.0357(5) Uani 1 1 d . . . . .
C24 C 0.7415(2) 0.29566(9) 0.66023(10) 0.0325(5) Uani 1 1 d . . . . .
C25 C 0.5910(2) 0.05723(8) 0.55688(11) 0.0354(5) Uani 1 1 d . . . . .
C26 C 0.2556(2) 0.08831(9) 0.66304(11) 0.0374(5) Uani 1 1 d . . . . .
C27 C 0.2405(2) 0.29573(9) 0.49768(11) 0.0337(5) Uani 1 1 d . . . . .
C28 C 0.1750(2) 0.26743(10) 0.54312(12) 0.0374(5) Uani 1 1 d . . . . .
C29 C 0.8440(2) 0.31249(9) 0.45717(11) 0.0336(5) Uani 1 1 d . . . . .
H52 H 0.9167 0.3232 0.4942 0.040 Uiso 1 1 calc R U . . .
H53 H 0.8832 0.2870 0.4290 0.040 Uiso 1 1 calc R U . . .
C30 C 0.4033(3) 0.30803(9) 0.69678(11) 0.0374(5) Uani 1 1 d . . . . .
C31 C 0.4447(2) 0.05210(8) 0.54281(11) 0.0360(5) Uani 1 1 d . . . . .
C32 C 0.2035(2) 0.13914(10) 0.67810(12) 0.0392(5) Uani 1 1 d . . . . .
C33 C 0.4441(3) 0.09644(9) 0.75679(11) 0.0390(5) Uani 1 1 d . . . . .
C34 C 0.7627(2) 0.12597(9) 0.53712(11) 0.0343(5) Uani 1 1 d . . . . .
C35 C 0.5725(2) 0.11270(8) 0.45530(10) 0.0347(5) Uani 1 1 d . . . . .
C36 C 0.6083(2) 0.50683(9) 0.31208(11) 0.0365(5) Uani 1 1 d . . . . .
C37 C 0.6354(2) 0.16459(9) 0.44129(10) 0.0328(5) Uani 1 1 d . . . . .
C38 C 0.6174(2) 0.32621(8) 0.66170(10) 0.0337(5) Uani 1 1 d . . . . .
O3 O 0.9266(2) 0.52810(7) 0.35123(9) 0.0524(5) Uani 1 1 d . . . . .
C40 C 0.7303(2) 0.28064(8) 0.48245(10) 0.0286(4) Uani 1 1 d . . . . .
C41 C 0.4650(2) 0.33125(8) 0.49098(10) 0.0291(4) Uani 1 1 d . . . . .
C42 C 0.5014(3) 0.18722(10) 0.79642(11) 0.0423(6) Uani 1 1 d . . . . .
C43 C 0.5380(2) 0.34511(8) 0.60250(10) 0.0311(4) Uani 1 1 d . . . . .
C44 C 0.1955(2) 0.11148(10) 0.54532(12) 0.0388(5) Uani 1 1 d . . . . .
C45 C 0.2555(2) 0.07491(9) 0.59620(11) 0.0371(5) Uani 1 1 d . . . . .
C46 C 0.6003(2) 0.27151(8) 0.42598(10) 0.0289(4) Uani 1 1 d . . . . .
C47 C 0.3791(3) 0.04560(8) 0.59487(11) 0.0369(5) Uani 1 1 d . . . . .
C48 C 0.3259(2) 0.31622(9) 0.63393(12) 0.0364(5) Uani 1 1 d . . . . .
C49 C 0.8714(3) 0.51833(10) 0.40176(13) 0.0452(6) Uani 1 1 d . . . . .
C50 C 0.8504(2) 0.18894(9) 0.62843(11) 0.0343(5) Uani 1 1 d . . . . .
C51 C 0.7538(2) 0.17309(9) 0.49252(11) 0.0324(5) Uani 1 1 d . . . . .
C52 C 0.6527(2) 0.08932(8) 0.51393(11) 0.0353(5) Uani 1 1 d . . . . .
C53 C 0.1837(2) 0.20577(10) 0.45893(11) 0.0374(5) Uani 1 1 d . . . . .
C54 C 0.7888(2) 0.22611(9) 0.51575(10) 0.0303(4) Uani 1 1 d . . . . .
C55 C 0.7878(2) 0.25442(9) 0.70802(10) 0.0354(5) Uani 1 1 d . . . . .
C56 C 0.3677(3) 0.26547(10) 0.73927(11) 0.0405(5) Uani 1 1 d . . . . .
C57 C 0.8299(2) 0.23470(9) 0.58370(11) 0.0327(5) Uani 1 1 d . . . . .
C58 C 0.6751(2) 0.45625(9) 0.34663(10) 0.0320(4) Uani 1 1 d . . . . .
C59 C 0.6624(2) 0.05542(8) 0.62149(11) 0.0364(5) Uani 1 1 d . . . . .
C60 C 0.6249(3) 0.15738(10) 0.79487(11) 0.0409(5) Uani 1 1 d . . . . .
C61 C 0.6616(3) 0.07588(9) 0.72934(11) 0.0391(5) Uani 1 1 d . . . . .
C62 C 0.4990(3) 0.56850(10) 0.18155(12) 0.0436(6) Uani 1 1 d . . . . .
H1 H 0.4492 0.6033 0.1654 0.052 Uiso 1 1 calc R U . . .
H2 H 0.5913 0.5796 0.2035 0.052 Uiso 1 1 calc R U . . .
C63 C 0.1402(2) 0.16528(10) 0.56149(12) 0.0378(5) Uani 1 1 d . . . . .
C64 C 0.3523(2) 0.15372(9) 0.41453(10) 0.0361(5) Uani 1 1 d . . . . .
C65 C 0.2609(3) 0.22965(10) 0.71664(12) 0.0419(6) Uani 1 1 d . . . . .
O4 O 0.8878(2) 0.54665(9) 0.44952(10) 0.0644(6) Uani 1 1 d . . . . .
C67 C 0.6017(3) 0.27340(10) 0.76180(11) 0.0403(5) Uani 1 1 d . . . . .
C68 C 0.7195(3) 0.24483(10) 0.76011(10) 0.0397(5) Uani 1 1 d . . . . .
C69 C 0.7728(2) 0.10560(10) 0.71114(11) 0.0387(5) Uani 1 1 d . . . . .
C70 C 0.5470(3) 0.31282(9) 0.71089(10) 0.0366(5) Uani 1 1 d . . . . .
C71 C 0.8059(2) 0.15933(10) 0.73420(11) 0.0372(5) Uani 1 1 d . . . . .
C72 C 0.2452(2) 0.25828(9) 0.44543(11) 0.0342(5) Uani 1 1 d . . . . .
C73 C 0.5927(3) 0.04525(9) 0.67340(11) 0.0372(5) Uani 1 1 d . . . . .
C74 C 0.1853(2) 0.23463(10) 0.65129(12) 0.0403(5) Uani 1 1 d . . . . .
C75 C 0.7942(2) 0.46312(9) 0.39316(10) 0.0349(5) Uani 1 1 d . . . . .
C76 C 0.2125(2) 0.27858(9) 0.61015(12) 0.0380(5) Uani 1 1 d . . . . .
C77 C 0.3779(3) 0.06647(9) 0.70316(11) 0.0370(5) Uani 1 1 d . . . . .
C78 C 0.7313(3) 0.18546(10) 0.77702(11) 0.0399(5) Uani 1 1 d . . . . .
C79 C 0.2363(2) 0.15494(10) 0.44374(11) 0.0383(5) Uani 1 1 d . . . . .
C80 C 0.1499(2) 0.17872(10) 0.62698(13) 0.0411(5) Uani 1 1 d . . . . .
C81 C 0.2457(2) 0.10796(9) 0.48817(11) 0.0376(5) Uani 1 1 d . . . . .
C82 C 0.8497(2) 0.41742(9) 0.43072(10) 0.0343(5) Uani 1 1 d . . . . .
H54 H 0.9283 0.4224 0.4636 0.041 Uiso 1 1 calc R U . . .
C83 C 0.4298(2) 0.54083(9) 0.23032(11) 0.0378(5) Uani 1 1 d . . . . .
H3 H 0.4176 0.5690 0.2630 0.045 Uiso 1 1 calc R U . . .
H4 H 0.3394 0.5275 0.2082 0.045 Uiso 1 1 calc R U . . .
C84 C 0.2713(3) 0.17039(10) 0.73356(12) 0.0416(6) Uani 1 1 d . . . . .
C85 C 0.3894(3) 0.14972(10) 0.77252(11) 0.0407(5) Uani 1 1 d . . . . .
C86 C 0.5889(3) 0.10118(10) 0.76995(11) 0.0399(5) Uani 1 1 d . . . . .
C87 C 0.5077(3) 0.53113(10) 0.12467(13) 0.0459(6) Uani 1 1 d . . . . .
H5 H 0.4156 0.5237 0.0994 0.055 Uiso 1 1 calc R U . . .
H6 H 0.5482 0.4945 0.1407 0.055 Uiso 1 1 calc R U . . .
C88 C 0.5917(3) 0.55779(14) 0.08099(15) 0.0603(8) Uani 1 1 d . . . . .
H7 H 0.5511 0.5937 0.0644 0.090 Uiso 1 1 calc R U . . .
H8 H 0.5945 0.5324 0.0449 0.090 Uiso 1 1 calc R U . . .
H9 H 0.6835 0.5644 0.1056 0.090 Uiso 1 1 calc R U . . .
C92 C 0.3631(11) 0.5058(5) 0.4198(5) 0.056(2) Uani 0.5 1 d D . P A -1
H35 H 0.3789 0.5128 0.3760 0.067 Uiso 0.5 1 calc R U P A -1
H36 H 0.3213 0.5403 0.4331 0.067 Uiso 0.5 1 calc R U P A -1
C93 C 0.2587(10) 0.4574(3) 0.4147(5) 0.0516(19) Uani 0.5 1 d D . P A -1
H37 H 0.2977 0.4225 0.4019 0.077 Uiso 0.5 1 calc R U P A -1
H38 H 0.1777 0.4671 0.3824 0.077 Uiso 0.5 1 calc R U P A -1
H39 H 0.2346 0.4519 0.4566 0.077 Uiso 0.5 1 calc R U P A -1
C94 C 0.4978(7) 0.4986(3) 0.4642(3) 0.0643(17) Uani 0.5 1 d D . P A -1
H40 H 0.5013 0.4582 0.4759 0.077 Uiso 0.5 1 calc R U P A -1
H41 H 0.5633 0.5034 0.4361 0.077 Uiso 0.5 1 calc R U P A -1
C92A C 0.6707(12) 0.5019(5) 0.5629(5) 0.066(3) Uani 0.5 1 d D . P A -1
H42 H 0.6389 0.4772 0.5943 0.079 Uiso 0.5 1 calc R U P A -1
H43 H 0.7269 0.4787 0.5401 0.079 Uiso 0.5 1 calc R U P A -1
C93A C 0.7543(19) 0.5462(8) 0.5981(9) 0.160(9) Uani 0.5 1 d D . P A -1
H44 H 0.7807 0.5727 0.5675 0.241 Uiso 0.5 1 calc R U P A -1
H45 H 0.8353 0.5295 0.6250 0.241 Uiso 0.5 1 calc R U P A -1
H46 H 0.7034 0.5664 0.6255 0.241 Uiso 0.5 1 calc R U P A -1
C94A C 0.5507(7) 0.5229(2) 0.5148(3) 0.0522(14) Uani 0.5 1 d D . P A -1
H47 H 0.4781 0.5282 0.5390 0.063 Uiso 0.5 1 calc R U P A -1
H48 H 0.5750 0.5610 0.5021 0.063 Uiso 0.5 1 calc R U P A -1
C95A C 1.0149(4) 0.57644(14) 0.35167(18) 0.0383(8) Uani 0.740(6) 1 d D . P B 1
H17 H 1.0946 0.5729 0.3876 0.046 Uiso 0.740(6) 1 calc R U P B 1
H18 H 0.9665 0.6115 0.3580 0.046 Uiso 0.740(6) 1 calc R U P B 1
C96A C 1.0602(4) 0.57881(17) 0.2871(2) 0.0357(9) Uani 0.740(6) 1 d D . P B 1
H19 H 1.1048 0.5428 0.2806 0.043 Uiso 0.740(6) 1 calc R U P B 1
H20 H 1.1274 0.6094 0.2889 0.043 Uiso 0.740(6) 1 calc R U P B 1
C97A C 0.9429(5) 0.58910(16) 0.22947(19) 0.0381(9) Uani 0.740(6) 1 d D . P B 1
H21 H 0.9768 0.5860 0.1892 0.046 Uiso 0.740(6) 1 calc R U P B 1
H22 H 0.8741 0.5594 0.2287 0.046 Uiso 0.740(6) 1 calc R U P B 1
C98A C 0.8778(4) 0.64579(14) 0.23147(18) 0.0516(10) Uani 0.740(6) 1 d D . P B 1
H23 H 0.8361 0.6477 0.2690 0.077 Uiso 0.740(6) 1 calc R U P B 1
H24 H 0.8087 0.6512 0.1921 0.077 Uiso 0.740(6) 1 calc R U P B 1
H25 H 0.9463 0.6754 0.2346 0.077 Uiso 0.740(6) 1 calc R U P B 1
C95B C 0.9646(14) 0.5919(5) 0.3747(8) 0.067(4) Uani 0.260(6) 1 d D . P B 2
H26 H 0.8994 0.6085 0.3981 0.080 Uiso 0.260(6) 1 calc R U P B 2
H27 H 1.0575 0.5954 0.4006 0.080 Uiso 0.260(6) 1 calc R U P B 2
C96B C 0.9499(18) 0.6147(6) 0.3078(9) 0.096(7) Uani 0.260(6) 1 d D . P B 2
H28 H 0.8528 0.6146 0.2873 0.116 Uiso 0.260(6) 1 calc R U P B 2
H29 H 0.9796 0.6546 0.3113 0.116 Uiso 0.260(6) 1 calc R U P B 2
C97B C 1.020(5) 0.5868(16) 0.2659(18) 0.27(4) Uani 0.260(6) 1 d D . P B 2
H30 H 1.0925 0.5666 0.2961 0.320 Uiso 0.260(6) 1 calc R U P B 2
H31 H 0.9560 0.5571 0.2463 0.320 Uiso 0.260(6) 1 calc R U P B 2
C98B C 1.0762(17) 0.5999(7) 0.2208(8) 0.094(6) Uani 0.260(6) 1 d D . P B 2
H32 H 1.0131 0.5942 0.1795 0.142 Uiso 0.260(6) 1 calc R U P B 2
H33 H 1.1560 0.5762 0.2225 0.142 Uiso 0.260(6) 1 calc R U P B 2
H34 H 1.1035 0.6396 0.2250 0.142 Uiso 0.260(6) 1 calc R U P B 2

loop_
_atom_site_aniso_label
_atom_site_aniso_U_11
_atom_site_aniso_U_22
_atom_site_aniso_U_33
_atom_site_aniso_U_23
_atom_site_aniso_U_13
_atom_site_aniso_U_12
O1 0.0425(9) 0.0241(7) 0.0358(8) 0.0008(6) -0.0037(7) -0.0006(6)
C2 0.0382(12) 0.0188(8) 0.0297(10) 0.0022(7) 0.0088(9) -0.0007(8)
C3 0.0423(13) 0.0279(10) 0.0271(10) 0.0019(8) 0.0093(9) -0.0001(8)
C4 0.0425(13) 0.0274(10) 0.0237(9) -0.0019(7) 0.0081(9) -0.0014(8)
C5 0.0319(11) 0.0296(10) 0.0305(10) 0.0007(8) 0.0037(9) -0.0057(8)
C6 0.0316(11) 0.0325(10) 0.0279(10) 0.0043(8) 0.0081(8) 0.0013(8)
C7 0.0336(11) 0.0250(9) 0.0283(10) 0.0029(7) 0.0048(8) -0.0041(8)
C8 0.0326(11) 0.0248(9) 0.0281(10) 0.0060(7) 0.0039(8) 0.0019(8)
C9 0.0309(12) 0.0320(11) 0.0431(12) 0.0074(9) 0.0068(10) 0.0098(8)
C10 0.0363(12) 0.0300(10) 0.0399(12) 0.0101(9) 0.0050(10) 0.0116(9)
O2 0.0673(13) 0.0261(8) 0.0587(11) -0.0093(8) -0.0174(9) 0.0025(8)
C12 0.0415(12) 0.0191(9) 0.0384(11) -0.0012(8) 0.0127(10) 0.0051(8)
C13 0.0339(11) 0.0218(9) 0.0381(11) 0.0050(8) 0.0068(9) 0.0078(8)
C14 0.0367(12) 0.0281(10) 0.0249(10) -0.0006(8) 0.0044(8) -0.0003(8)
C15 0.0418(13) 0.0318(10) 0.0226(10) -0.0001(8) 0.0011(9) -0.0045(9)
C16 0.0623(16) 0.0377(12) 0.0306(11) -0.0064(9) 0.0183(11) -0.0072(11)
C17 0.0478(14) 0.0187(9) 0.0391(12) 0.0056(8) 0.0082(10) -0.0020(8)
C18 0.0239(11) 0.0414(12) 0.0466(13) 0.0100(10) 0.0022(10) 0.0000(9)
C19 0.0535(15) 0.0279(10) 0.0282(11) -0.0078(8) 0.0056(10) -0.0047(9)
C20 0.0514(14) 0.0228(9) 0.0336(11) -0.0067(8) 0.0050(10) -0.0090(9)
C21 0.0370(12) 0.0286(10) 0.0254(10) 0.0011(8) 0.0098(9) -0.0010(8)
C22 0.0355(12) 0.0309(10) 0.0280(10) 0.0053(8) -0.0011(9) -0.0009(8)
C23 0.0299(12) 0.0387(11) 0.0336(11) 0.0087(9) -0.0041(9) -0.0034(9)
C24 0.0368(12) 0.0301(10) 0.0278(10) -0.0007(8) 0.0004(9) -0.0082(8)
C25 0.0501(14) 0.0182(9) 0.0377(12) -0.0020(8) 0.0090(10) 0.0072(8)
C26 0.0409(13) 0.0309(10) 0.0426(12) 0.0047(9) 0.0138(10) -0.0099(9)
C27 0.0266(11) 0.0325(11) 0.0404(12) 0.0085(9) 0.0032(9) 0.0069(8)
C28 0.0275(11) 0.0372(11) 0.0482(13) 0.0070(10) 0.0097(10) 0.0075(9)
C29 0.0299(11) 0.0378(11) 0.0338(11) 0.0071(9) 0.0084(9) 0.0004(9)
C30 0.0522(14) 0.0254(10) 0.0399(12) -0.0074(8) 0.0214(11) 0.0011(9)
C31 0.0520(14) 0.0180(9) 0.0376(12) -0.0066(8) 0.0087(10) -0.0043(8)
C32 0.0384(13) 0.0379(12) 0.0461(13) 0.0054(10) 0.0199(11) -0.0067(9)
C33 0.0535(15) 0.0329(11) 0.0327(11) 0.0068(9) 0.0140(10) -0.0054(10)
C34 0.0386(12) 0.0281(10) 0.0390(12) 0.0029(8) 0.0141(10) 0.0122(9)
C35 0.0510(14) 0.0235(9) 0.0309(11) -0.0069(8) 0.0117(10) 0.0041(9)
C36 0.0422(13) 0.0271(10) 0.0355(11) -0.0030(8) -0.0024(10) 0.0011(9)
C37 0.0432(13) 0.0289(10) 0.0294(10) -0.0038(8) 0.0148(9) 0.0027(9)
C38 0.0479(13) 0.0233(9) 0.0299(10) -0.0061(8) 0.0082(9) -0.0069(9)
O3 0.0607(12) 0.0368(9) 0.0548(11) 0.0061(8) 0.0010(9) -0.0212(8)
C40 0.0309(11) 0.0267(9) 0.0284(10) 0.0047(8) 0.0064(8) 0.0019(8)
C41 0.0324(11) 0.0210(9) 0.0332(11) 0.0065(7) 0.0055(9) 0.0038(7)
C42 0.0609(16) 0.0416(13) 0.0264(11) -0.0015(9) 0.0136(11) -0.0066(11)
C43 0.0422(12) 0.0186(9) 0.0333(11) -0.0024(7) 0.0094(9) -0.0013(8)
C44 0.0362(13) 0.0339(11) 0.0441(13) 0.0000(9) 0.0035(10) -0.0124(9)
C45 0.0405(13) 0.0268(10) 0.0428(12) 0.0007(9) 0.0060(10) -0.0112(9)
C46 0.0339(11) 0.0265(9) 0.0262(10) 0.0027(7) 0.0059(8) 0.0004(8)
C47 0.0527(14) 0.0196(9) 0.0380(12) -0.0019(8) 0.0089(10) -0.0095(9)
C48 0.0457(13) 0.0226(9) 0.0458(13) -0.0021(8) 0.0206(11) 0.0063(9)
C49 0.0468(15) 0.0314(11) 0.0471(14) -0.0071(10) -0.0138(11) 0.0010(10)
C50 0.0257(11) 0.0372(11) 0.0373(12) 0.0076(9) 0.0008(9) 0.0018(8)
C51 0.0337(11) 0.0304(10) 0.0363(11) 0.0030(8) 0.0147(9) 0.0090(8)
C52 0.0490(14) 0.0225(9) 0.0373(11) -0.0034(8) 0.0153(10) 0.0085(9)
C53 0.0274(12) 0.0392(12) 0.0391(12) 0.0057(9) -0.0079(9) -0.0048(9)
C54 0.0260(11) 0.0335(10) 0.0322(11) 0.0047(8) 0.0084(8) 0.0049(8)
C55 0.0370(12) 0.0375(11) 0.0267(10) -0.0010(8) -0.0047(9) -0.0124(9)
C56 0.0573(15) 0.0337(11) 0.0378(12) -0.0046(9) 0.0265(11) 0.0010(10)
C57 0.0268(11) 0.0351(11) 0.0354(11) 0.0066(9) 0.0044(9) 0.0005(8)
C58 0.0389(12) 0.0264(10) 0.0283(10) -0.0023(8) 0.0018(9) 0.0010(8)
C59 0.0458(13) 0.0209(9) 0.0424(12) 0.0039(8) 0.0090(10) 0.0087(9)
C60 0.0549(15) 0.0402(12) 0.0254(10) 0.0036(9) 0.0039(10) -0.0066(11)
C61 0.0485(14) 0.0297(11) 0.0368(12) 0.0114(9) 0.0040(10) -0.0008(9)
C62 0.0495(15) 0.0299(11) 0.0466(14) 0.0096(10) -0.0007(11) 0.0004(10)
C63 0.0276(11) 0.0392(12) 0.0471(13) 0.0049(10) 0.0086(10) -0.0059(9)
C64 0.0457(14) 0.0323(11) 0.0268(10) -0.0037(8) -0.0004(9) -0.0071(9)
C65 0.0507(15) 0.0372(12) 0.0462(13) -0.0023(10) 0.0291(12) 0.0020(10)
O4 0.0760(15) 0.0506(11) 0.0566(12) -0.0204(9) -0.0089(11) -0.0085(10)
C67 0.0583(16) 0.0323(11) 0.0292(11) -0.0089(9) 0.0071(10) -0.0102(10)
C68 0.0528(15) 0.0370(12) 0.0254(10) -0.0024(9) -0.0004(10) -0.0126(10)
C69 0.0388(13) 0.0355(11) 0.0378(12) 0.0107(9) -0.0010(10) 0.0053(9)
C70 0.0582(15) 0.0241(10) 0.0287(11) -0.0089(8) 0.0117(10) -0.0052(9)
C71 0.0366(13) 0.0382(12) 0.0321(11) 0.0097(9) -0.0035(9) -0.0006(9)
C72 0.0279(11) 0.0355(11) 0.0357(11) 0.0081(9) -0.0013(9) -0.0002(8)
C73 0.0493(14) 0.0236(10) 0.0374(12) 0.0092(8) 0.0059(10) 0.0043(9)
C74 0.0360(12) 0.0387(12) 0.0528(14) 0.0014(10) 0.0240(11) 0.0044(9)
C75 0.0403(13) 0.0305(10) 0.0314(11) -0.0028(8) 0.0023(9) -0.0019(9)
C76 0.0331(12) 0.0336(11) 0.0507(14) 0.0003(10) 0.0169(10) 0.0090(9)
C77 0.0486(14) 0.0265(10) 0.0377(12) 0.0074(8) 0.0135(10) -0.0078(9)
C78 0.0508(15) 0.0390(12) 0.0255(10) 0.0043(9) -0.0018(10) -0.0076(10)
C79 0.0388(13) 0.0373(11) 0.0319(11) -0.0005(9) -0.0081(9) -0.0123(9)
C80 0.0336(12) 0.0413(12) 0.0516(14) 0.0060(10) 0.0163(11) -0.0017(10)
C81 0.0394(13) 0.0327(11) 0.0367(12) -0.0042(9) -0.0008(10) -0.0142(9)
C82 0.0324(12) 0.0393(11) 0.0293(10) 0.0007(9) 0.0022(9) -0.0011(9)
C83 0.0404(13) 0.0288(10) 0.0403(12) 0.0018(9) -0.0002(10) 0.0046(9)
C84 0.0531(15) 0.0379(12) 0.0420(13) 0.0032(10) 0.0284(12) -0.0021(10)
C85 0.0576(16) 0.0381(12) 0.0310(11) 0.0002(9) 0.0201(11) -0.0088(10)
C86 0.0529(15) 0.0338(11) 0.0310(11) 0.0074(9) 0.0043(10) -0.0032(10)
C87 0.0486(15) 0.0379(12) 0.0511(15) 0.0117(11) 0.0105(12) 0.0053(10)
C88 0.0531(17) 0.0666(19) 0.0633(18) 0.0236(15) 0.0169(14) 0.0080(14)
C92 0.066(6) 0.046(4) 0.054(5) 0.007(4) 0.011(4) 0.004(4)
C93 0.072(5) 0.031(3) 0.053(4) 0.014(3) 0.017(3) 0.007(3)
C94 0.069(4) 0.058(4) 0.072(5) -0.005(4) 0.029(4) 0.017(3)
C92A 0.080(7) 0.043(5) 0.072(7) 0.001(4) 0.015(5) 0.002(4)
C93A 0.160(15) 0.130(13) 0.159(15) -0.054(10) -0.041(11) 0.040(11)
C94A 0.074(4) 0.028(3) 0.054(4) 0.004(2) 0.014(3) 0.002(3)
C95A 0.044(2) 0.0234(15) 0.0463(19) -0.0028(13) 0.0056(16) -0.0116(14)
C96A 0.0341(19) 0.0205(16) 0.054(2) -0.0005(15) 0.0121(18) -0.0032(13)
C97A 0.057(2) 0.0247(15) 0.0381(17) 0.0000(13) 0.0217(17) -0.0001(14)
C98A 0.074(3) 0.0372(18) 0.047(2) 0.0021(14) 0.0219(19) 0.0124(17)
C95B 0.057(8) 0.037(6) 0.109(12) -0.016(7) 0.025(8) -0.017(5)
C96B 0.119(13) 0.051(8) 0.142(16) -0.047(9) 0.080(12) -0.040(8)
C97B 0.35(7) 0.14(3) 0.42(8) -0.15(4) 0.33(6) -0.12(4)
C98B 0.105(12) 0.098(11) 0.094(11) -0.046(9) 0.052(10) -0.052(10)

loop_
_atom_type_symbol
_atom_type_description
_atom_type_scat_dispersion_real
_atom_type_scat_dispersion_imag
_atom_type_scat_source
C C 0.0033 0.0016 'International Tables Vol C Tables 4.2.6.8 and 6.1.1.4'
O O 0.0106 0.0060 'International Tables Vol C Tables 4.2.6.8 and 6.1.1.4'
H H 0.0000 0.0000 'International Tables Vol C Tables 4.2.6.8 and 6.1.1.4'

loop_
_geom_angle_atom_site_label_1
_geom_angle_atom_site_label_2
_geom_angle_atom_site_label_3
_geom_angle
C36 O1 C83 115.21(16)
C7 C2 C43 120.23(19)
C7 C2 C41 120.14(18)
C43 C2 C41 107.61(18)
C21 C3 C46 111.44(17)
C21 C3 H49 109.3
C46 C3 H49 109.3
C21 C3 H50 109.3
C46 C3 H50 109.3
H49 C3 H50 108.0
C37 C4 C15 119.06(19)
C37 C4 C46 123.9(2)
C15 C4 C46 111.10(18)
C24 C5 C57 121.24(19)
C24 C5 C7 122.7(2)
C57 C5 C7 108.00(18)
C82 C6 C21 120.01(19)
C82 C6 C29 124.1(2)
C21 C6 C29 115.92(19)
C2 C7 C5 118.82(19)
C2 C7 C40 124.52(19)
C5 C7 C40 110.60(18)
C41 C8 C22 119.1(2)
C41 C8 C46 124.68(19)
C22 C8 C46 110.38(18)
C34 C9 C10 116.5(2)
C34 C9 C50 118.40(19)
C10 C9 C50 118.2(2)
C9 C10 C59 120.9(2)
C9 C10 C69 121.7(2)
C59 C10 C69 107.8(2)
C48 C12 C43 121.2(2)
C48 C12 C13 121.3(2)
C43 C12 C13 108.61(19)
C27 C13 C12 120.4(2)
C27 C13 C41 120.5(2)
C12 C13 C41 108.48(19)
C21 C14 C58 120.2(2)
C21 C14 H51 119.9
C58 C14 H51 119.9
C64 C15 C4 121.4(2)
C64 C15 C22 119.8(2)
C4 C15 C22 107.99(18)
C42 C16 C56 120.1(2)
C42 C16 C67 120.1(2)
C56 C16 C67 107.0(2)
C73 C17 C47 119.9(2)
C73 C17 C77 120.3(2)
C47 C17 C77 108.8(2)
C63 C18 C28 121.2(2)
C63 C18 C53 121.1(2)
C28 C18 C53 107.7(2)
C35 C19 C64 119.5(2)
C35 C19 C20 119.6(2)
C64 C19 C20 108.3(2)
C31 C20 C81 121.7(2)
C31 C20 C19 121.1(2)
C81 C20 C19 108.0(2)
C14 C21 C6 120.05(19)
C14 C21 C3 124.1(2)
C6 C21 C3 115.80(18)
C72 C22 C8 121.3(2)
C72 C22 C15 119.9(2)
C8 C22 C15 107.88(19)
C50 C23 C55 121.54(19)
C50 C23 C71 120.8(2)
C55 C23 C71 107.8(2)
C55 C24 C5 116.4(2)
C55 C24 C38 119.0(2)
C5 C24 C38 118.05(19)
C59 C25 C52 115.6(2)
C59 C25 C31 119.3(2)
C52 C25 C31 118.6(2)
C32 C26 C77 120.0(2)
C32 C26 C45 119.7(2)
C77 C26 C45 108.7(2)
C13 C27 C72 119.5(2)
C13 C27 C28 119.3(2)
C72 C27 C28 108.9(2)
C76 C28 C18 121.7(2)
C76 C28 C27 121.2(2)
C18 C28 C27 107.9(2)
C6 C29 C40 111.35(17)
C6 C29 H52 109.4
C40 C29 H52 109.4
C6 C29 H53 109.4
C40 C29 H53 109.4
H52 C29 H53 108.0
C48 C30 C70 121.7(2)
C48 C30 C56 121.5(2)
C70 C30 C56 107.6(2)
C47 C31 C20 116.0(2)
C47 C31 C25 118.4(2)
C20 C31 C25 119.1(2)
C26 C32 C84 120.0(2)
C26 C32 C80 119.6(2)
C84 C32 C80 108.5(2)
C77 C33 C86 119.7(2)
C77 C33 C85 119.6(2)
C86 C33 C85 108.2(2)
C9 C34 C52 121.4(2)
C9 C34 C51 121.7(2)
C52 C34 C51 108.0(2)
C19 C35 C52 120.6(2)
C19 C35 C37 120.8(2)
C52 C35 C37 108.1(2)
O2 C36 O1 123.9(2)
O2 C36 C58 123.6(2)
O1 C36 C58 112.48(18)
C4 C37 C35 120.0(2)
C4 C37 C51 120.63(19)
C35 C37 C51 107.16(19)
C43 C38 C70 116.4(2)
C43 C38 C24 118.06(19)
C70 C38 C24 118.4(2)
C49 O3 C95A 119.7(2)
C49 O3 C95B 91.6(6)
C7 C40 C54 98.81(16)
C7 C40 C29 109.12(17)
C54 C40 C29 108.92(17)
C7 C40 C46 114.07(17)
C54 C40 C46 114.15(17)
C29 C40 C46 111.06(16)
C8 C41 C13 120.27(19)
C8 C41 C2 120.32(19)
C13 C41 C2 106.98(18)
C16 C42 C60 119.7(2)
C16 C42 C85 119.5(2)
C60 C42 C85 108.1(2)
C38 C43 C12 121.5(2)
C38 C43 C2 121.5(2)
C12 C43 C2 108.30(19)
C81 C44 C45 116.3(2)
C81 C44 C63 118.6(2)
C45 C44 C63 118.6(2)
C44 C45 C47 121.1(2)
C44 C45 C26 121.4(2)
C47 C45 C26 107.7(2)
C8 C46 C4 98.79(16)
C8 C46 C3 109.13(17)
C4 C46 C3 110.03(16)
C8 C46 C40 113.82(16)
C4 C46 C40 114.00(16)
C3 C46 C40 110.50(17)
C31 C47 C45 121.2(2)
C31 C47 C17 121.3(2)
C45 C47 C17 107.8(2)
C30 C48 C12 116.1(2)
C30 C48 C76 118.9(2)
C12 C48 C76 118.4(2)
O4 C49 O3 125.2(2)
O4 C49 C75 124.2(3)
O3 C49 C75 110.4(2)
C23 C50 C57 116.2(2)
C23 C50 C9 119.4(2)
C57 C50 C9 118.0(2)
C54 C51 C37 120.43(19)
C54 C51 C34 119.7(2)
C37 C51 C34 107.94(19)
C34 C52 C25 121.6(2)
C34 C52 C35 108.80(19)
C25 C52 C35 120.7(2)
C79 C53 C18 120.1(2)
C79 C53 C72 119.9(2)
C18 C53 C72 108.4(2)
C51 C54 C57 119.50(19)
C51 C54 C40 124.30(19)
C57 C54 C40 110.33(18)
C24 C55 C23 121.2(2)
C24 C55 C68 121.2(2)
C23 C55 C68 108.3(2)
C65 C56 C16 120.4(2)
C65 C56 C30 119.5(2)
C16 C56 C30 108.7(2)
C50 C57 C54 122.2(2)
C50 C57 C5 120.9(2)
C54 C57 C5 108.57(18)
C14 C58 C75 119.65(19)
C14 C58 C36 121.0(2)
C75 C58 C36 119.23(19)
C25 C59 C10 121.6(2)
C25 C59 C73 120.8(2)
C10 C59 C73 108.1(2)
C78 C60 C42 119.9(2)
C78 C60 C86 119.4(2)
C42 C60 C86 107.8(2)
C86 C61 C73 120.2(2)
C86 C61 C69 120.1(2)
C73 C61 C69 107.1(2)
C87 C62 C83 113.8(2)
C87 C62 H1 108.8
C83 C62 H1 108.8
C87 C62 H2 108.8
C83 C62 H2 108.8
H1 C62 H2 107.7
C80 C63 C18 116.0(2)
C80 C63 C44 118.6(2)
C18 C63 C44 118.8(2)
C15 C64 C19 119.1(2)
C15 C64 C79 119.8(2)
C19 C64 C79 107.7(2)
C56 C65 C74 120.2(2)
C56 C65 C84 120.0(2)
C74 C65 C84 108.3(2)
C68 C67 C70 119.7(2)
C68 C67 C16 120.1(2)
C70 C67 C16 108.1(2)
C67 C68 C55 120.1(2)
C67 C68 C78 119.8(2)
C55 C68 C78 108.4(2)
C71 C69 C10 119.5(2)
C71 C69 C61 119.9(2)
C10 C69 C61 108.6(2)
C38 C70 C30 120.8(2)
C38 C70 C67 121.4(2)
C30 C70 C67 108.5(2)
C69 C71 C78 120.0(2)
C69 C71 C23 120.1(2)
C78 C71 C23 108.8(2)
C22 C72 C27 119.3(2)
C22 C72 C53 120.1(2)
C27 C72 C53 107.1(2)
C17 C73 C61 120.0(2)
C17 C73 C59 120.1(2)
C61 C73 C59 108.3(2)
C76 C74 C80 121.4(2)
C76 C74 C65 121.1(2)
C80 C74 C65 108.1(2)
C82 C75 C58 119.9(2)
C82 C75 C49 117.8(2)
C58 C75 C49 122.2(2)
C28 C76 C74 115.7(2)
C28 C76 C48 119.1(2)
C74 C76 C48 118.5(2)
C33 C77 C26 120.4(2)
C33 C77 C17 119.7(2)
C26 C77 C17 106.9(2)
C60 C78 C71 120.6(2)
C60 C78 C68 120.3(2)
C71 C78 C68 106.7(2)
C53 C79 C64 120.5(2)
C53 C79 C81 119.5(2)
C64 C79 C81 108.5(2)
C63 C80 C74 121.4(2)
C63 C80 C32 121.9(2)
C74 C80 C32 107.6(2)
C44 C81 C20 121.0(2)
C44 C81 C79 121.8(2)
C20 C81 C79 107.5(2)
C6 C82 C75 120.1(2)
C6 C82 H54 120.0
C75 C82 H54 120.0
O1 C83 C62 111.86(19)
O1 C83 H3 109.2
C62 C83 H3 109.2
O1 C83 H4 109.2
C62 C83 H4 109.2
H3 C83 H4 107.9
C85 C84 C32 120.5(2)
C85 C84 C65 119.8(2)
C32 C84 C65 107.5(2)
C84 C85 C33 119.6(2)
C84 C85 C42 120.3(2)
C33 C85 C42 107.8(2)
C61 C86 C33 120.1(2)
C61 C86 C60 119.9(2)
C33 C86 C60 108.1(2)
C62 C87 C88 112.1(2)
C62 C87 H5 109.2
C88 C87 H5 109.2
C62 C87 H6 109.2
C88 C87 H6 109.2
H5 C87 H6 107.9
C87 C88 H7 109.5
C87 C88 H8 109.5
H7 C88 H8 109.5
C87 C88 H9 109.5
H7 C88 H9 109.5
H8 C88 H9 109.5
C94 C92 C93 118.6(8)
C94 C92 H35 107.7
C93 C92 H35 107.7
C94 C92 H36 107.7
C93 C92 H36 107.7
H35 C92 H36 107.1
C92 C93 H37 109.5
C92 C93 H38 109.5
H37 C93 H38 109.5
C92 C93 H39 109.5
H37 C93 H39 109.5
H38 C93 H39 109.5
C94A C94 C92 131.7(7)
C94A C94 H40 104.3
C92 C94 H40 104.3
C94A C94 H41 104.3
C92 C94 H41 104.3
H40 C94 H41 105.6
C93A C92A C94A 114.3(11)
C93A C92A H42 108.7
C94A C92A H42 108.7
C93A C92A H43 108.7
C94A C92A H43 108.7
H42 C92A H43 107.6
C92A C93A H44 109.5
C92A C93A H45 109.5
H44 C93A H45 109.5
C92A C93A H46 109.5
H44 C93A H46 109.5
H45 C93A H46 109.5
C94 C94A C92A 125.4(7)
C94 C94A H47 106.0
C92A C94A H47 106.0
C94 C94A H48 106.0
C92A C94A H48 106.0
H47 C94A H48 106.3
O3 C95A C96A 108.9(3)
O3 C95A H17 109.9
C96A C95A H17 109.9
O3 C95A H18 109.9
C96A C95A H18 109.9
H17 C95A H18 108.3
C95A C96A C97A 112.9(4)
C95A C96A H19 109.0
C97A C96A H19 109.0
C95A C96A H20 109.0
C97A C96A H20 109.0
H19 C96A H20 107.8
C98A C97A C96A 113.0(4)
C98A C97A H21 109.0
C96A C97A H21 109.0
C98A C97A H22 109.0
C96A C97A H22 109.0
H21 C97A H22 107.8
C97A C98A H23 109.5
C97A C98A H24 109.5
H23 C98A H24 109.5
C97A C98A H25 109.5
H23 C98A H25 109.5
H24 C98A H25 109.5
C96B C95B O3 94.4(10)
C96B C95B H26 112.8
O3 C95B H26 112.8
C96B C95B H27 112.8
O3 C95B H27 112.8
H26 C95B H27 110.3
C97B C96B C95B 118(2)
C97B C96B H28 107.9
C95B C96B H28 107.9
C97B C96B H29 107.9
C95B C96B H29 107.9
H28 C96B H29 107.2
C98B C97B C96B 137(3)
C98B C97B H30 102.8
C96B C97B H30 102.8
C98B C97B H31 102.8
C96B C97B H31 102.8
H30 C97B H31 105.0
C97B C98B H32 109.5
C97B C98B H33 109.5
H32 C98B H33 109.5
C97B C98B H34 109.5
H32 C98B H34 109.5
H33 C98B H34 109.5

loop_
_geom_bond_atom_site_label_1
_geom_bond_atom_site_label_2
_geom_bond_distance
O1 C36 1.342(3)
O1 C83 1.463(3)
C2 C7 1.371(3)
C2 C43 1.449(3)
C2 C41 1.463(3)
C3 C21 1.504(3)
C3 C46 1.552(3)
C3 H49 0.9900
C3 H50 0.9900
C4 C37 1.378(3)
C4 C15 1.419(3)
C4 C46 1.535(3)
C5 C24 1.418(3)
C5 C57 1.429(3)
C5 C7 1.432(3)
C6 C82 1.391(3)
C6 C21 1.394(3)
C6 C29 1.501(3)
C7 C40 1.532(3)
C8 C41 1.368(3)
C8 C22 1.438(3)
C8 C46 1.531(3)
C9 C34 1.410(3)
C9 C10 1.417(3)
C9 C50 1.454(3)
C10 C59 1.435(3)
C10 C69 1.439(3)
O2 C36 1.207(3)
C12 C48 1.422(3)
C12 C43 1.424(3)
C12 C13 1.437(3)
C13 C27 1.389(3)
C13 C41 1.445(3)
C14 C21 1.387(3)
C14 C58 1.396(3)
C14 H51 0.9500
C15 C64 1.404(3)
C15 C22 1.448(3)
C16 C42 1.394(3)
C16 C56 1.448(4)
C16 C67 1.448(3)
C17 C73 1.372(3)
C17 C47 1.446(3)
C17 C77 1.449(3)
C18 C63 1.426(3)
C18 C28 1.433(3)
C18 C53 1.448(3)
C19 C35 1.374(3)
C19 C64 1.430(3)
C19 C20 1.455(3)
C20 C31 1.415(3)
C20 C81 1.434(3)
C22 C72 1.394(3)
C23 C50 1.409(3)
C23 C55 1.427(3)
C23 C71 1.447(3)
C24 C55 1.416(3)
C24 C38 1.459(3)
C25 C59 1.410(3)
C25 C52 1.430(3)
C25 C31 1.457(3)
C26 C32 1.381(3)
C26 C77 1.444(3)
C26 C45 1.454(3)
C27 C72 1.430(3)
C27 C28 1.447(3)
C28 C76 1.418(3)
C29 C40 1.566(3)
C29 H52 0.9900
C29 H53 0.9900
C30 C48 1.411(4)
C30 C70 1.430(4)
C30 C56 1.449(3)
C31 C47 1.413(3)
C32 C84 1.437(4)
C32 C80 1.451(3)
C33 C77 1.389(3)
C33 C86 1.441(4)
C33 C85 1.447(3)
C34 C52 1.418(3)
C34 C51 1.455(3)
C35 C52 1.446(3)
C35 C37 1.446(3)
C36 C58 1.492(3)
C37 C51 1.454(3)
C38 C43 1.415(3)
C38 C70 1.420(3)
O3 C49 1.331(3)
O3 C95A 1.454(3)
O3 C95B 1.614(12)
C40 C54 1.532(3)
C40 C46 1.599(3)
C42 C60 1.445(4)
C42 C85 1.448(4)
C44 C81 1.414(3)
C44 C45 1.419(3)
C44 C63 1.463(3)
C45 C47 1.440(3)
C48 C76 1.460(3)
C49 O4 1.198(3)
C49 C75 1.517(3)
C50 C57 1.428(3)
C51 C54 1.370(3)
C53 C79 1.384(3)
C53 C72 1.449(3)
C54 C57 1.429(3)
C55 C68 1.442(3)
C56 C65 1.381(4)
C58 C75 1.400(3)
C59 C73 1.450(3)
C60 C78 1.388(3)
C60 C86 1.452(3)
C61 C86 1.384(4)
C61 C73 1.441(3)
C61 C69 1.451(3)
C62 C87 1.516(4)
C62 C83 1.517(3)
C62 H1 0.9900
C62 H2 0.9900
C63 C80 1.410(4)
C64 C79 1.441(3)
C65 C74 1.442(4)
C65 C84 1.449(3)
C67 C68 1.381(4)
C67 C70 1.448(3)
C68 C78 1.452(3)
C69 C71 1.381(3)
C71 C78 1.440(4)
C74 C76 1.424(3)
C74 C80 1.441(3)
C75 C82 1.392(3)
C79 C81 1.450(3)
C82 H54 0.9500
C83 H3 0.9900
C83 H4 0.9900
C84 C85 1.393(4)
C87 C88 1.523(4)
C87 H5 0.9900
C87 H6 0.9900
C88 H7 0.9800
C88 H8 0.9800
C88 H9 0.9800
C92 C94 1.497(12)
C92 C93 1.551(13)
C92 H35 0.9900
C92 H36 0.9900
C93 H37 0.9800
C93 H38 0.9800
C93 H39 0.9800
C94 C94A 1.237(7)
C94 H40 0.9900
C94 H41 0.9900
C92A C93A 1.45(2)
C92A C94A 1.500(13)
C92A H42 0.9900
C92A H43 0.9900
C93A H44 0.9800
C93A H45 0.9800
C93A H46 0.9800
C94A H47 0.9900
C94A H48 0.9900
C95A C96A 1.535(6)
C95A H17 0.9900
C95A H18 0.9900
C96A C97A 1.536(7)
C96A H19 0.9900
C96A H20 0.9900
C97A C98A 1.503(5)
C97A H21 0.9900
C97A H22 0.9900
C98A H23 0.9800
C98A H24 0.9800
C98A H25 0.9800
C95B C96B 1.50(2)
C95B H26 0.9900
C95B H27 0.9900
C96B C97B 1.42(3)
C96B H28 0.9900
C96B H29 0.9900
C97B C98B 1.25(3)
C97B H30 0.9900
C97B H31 0.9900
C98B H32 0.9800
C98B H33 0.9800
C98B H34 0.9800

loop_
_geom_torsion_atom_site_label_1
_geom_torsion_atom_site_label_2
_geom_torsion_atom_site_label_3
_geom_torsion_atom_site_label_4
_geom_torsion
C43 C2 C7 C5 1.3(3)
C41 C2 C7 C5 -136.7(2)
C43 C2 C7 C40 151.31(19)
C41 C2 C7 C40 13.3(3)
C24 C5 C7 C2 -7.1(3)
C57 C5 C7 C2 141.82(19)
C24 C5 C7 C40 -160.99(19)
C57 C5 C7 C40 -12.0(2)
C34 C9 C10 C59 -12.6(3)
C50 C9 C10 C59 137.9(2)
C34 C9 C10 C69 -154.6(2)
C50 C9 C10 C69 -4.1(3)
C48 C12 C13 C27 -3.8(3)
C43 C12 C13 C27 143.81(19)
C48 C12 C13 C41 -148.63(19)
C43 C12 C13 C41 -1.0(2)
C37 C4 C15 C64 -2.5(3)
C46 C4 C15 C64 -156.55(19)
C37 C4 C15 C22 141.62(19)
C46 C4 C15 C22 -12.4(2)
C35 C19 C20 C31 -5.6(3)
C64 C19 C20 C31 -147.3(2)
C35 C19 C20 C81 141.5(2)
C64 C19 C20 C81 -0.2(2)
C58 C14 C21 C6 3.1(3)
C58 C14 C21 C3 -176.7(2)
C82 C6 C21 C14 -2.8(3)
C29 C6 C21 C14 178.08(19)
C82 C6 C21 C3 176.94(19)
C29 C6 C21 C3 -2.2(3)
C46 C3 C21 C14 -126.4(2)
C46 C3 C21 C6 53.9(3)
C41 C8 C22 C72 2.3(3)
C46 C8 C22 C72 156.69(19)
C41 C8 C22 C15 -141.58(19)
C46 C8 C22 C15 12.8(2)
C64 C15 C22 C72 0.1(3)
C4 C15 C22 C72 -144.7(2)
C64 C15 C22 C8 144.6(2)
C4 C15 C22 C8 -0.3(2)
C57 C5 C24 C55 12.4(3)
C7 C5 C24 C55 157.4(2)
C57 C5 C24 C38 -138.9(2)
C7 C5 C24 C38 6.1(3)
C12 C13 C27 C72 -139.1(2)
C41 C13 C27 C72 1.5(3)
C12 C13 C27 C28 -0.9(3)
C41 C13 C27 C28 139.7(2)
C63 C18 C28 C76 -0.6(3)
C53 C18 C28 C76 -146.3(2)
C63 C18 C28 C27 146.4(2)
C53 C18 C28 C27 0.8(2)
C13 C27 C28 C76 5.1(3)
C72 C27 C28 C76 147.3(2)
C13 C27 C28 C18 -142.1(2)
C72 C27 C28 C18 0.0(2)
C82 C6 C29 C40 130.5(2)
C21 C6 C29 C40 -50.4(3)
C81 C20 C31 C47 13.3(3)
C19 C20 C31 C47 156.00(19)
C81 C20 C31 C25 -138.1(2)
C19 C20 C31 C25 4.6(3)
C59 C25 C31 C47 0.2(3)
C52 C25 C31 C47 -150.28(19)
C59 C25 C31 C20 150.90(19)
C52 C25 C31 C20 0.4(3)
C77 C26 C32 C84 0.2(3)
C45 C26 C32 C84 -138.8(2)
C77 C26 C32 C80 138.7(2)
C45 C26 C32 C80 -0.3(3)
C10 C9 C34 C52 12.8(3)
C50 C9 C34 C52 -137.6(2)
C10 C9 C34 C51 156.1(2)
C50 C9 C34 C51 5.7(3)
C64 C19 C35 C52 139.0(2)
C20 C19 C35 C52 1.5(3)
C64 C19 C35 C37 -1.7(3)
C20 C19 C35 C37 -139.1(2)
C83 O1 C36 O2 -3.9(4)
C83 O1 C36 C58 174.65(19)
C15 C4 C37 C35 0.6(3)
C46 C4 C37 C35 151.1(2)
C15 C4 C37 C51 -137.0(2)
C46 C4 C37 C51 13.5(3)
C19 C35 C37 C4 1.5(3)
C52 C35 C37 C4 -143.4(2)
C19 C35 C37 C51 144.1(2)
C52 C35 C37 C51 -0.8(2)
C55 C24 C38 C43 -149.9(2)
C5 C24 C38 C43 0.7(3)
C55 C24 C38 C70 -0.6(3)
C5 C24 C38 C70 149.9(2)
C2 C7 C40 C54 -134.0(2)
C5 C7 C40 C54 18.1(2)
C2 C7 C40 C29 112.4(2)
C5 C7 C40 C29 -95.54(19)
C2 C7 C40 C46 -12.5(3)
C5 C7 C40 C46 139.61(17)
C6 C29 C40 C7 -77.0(2)
C6 C29 C40 C54 176.17(18)
C6 C29 C40 C46 49.6(2)
C22 C8 C41 C13 -0.2(3)
C46 C8 C41 C13 -150.68(19)
C22 C8 C41 C2 137.0(2)
C46 C8 C41 C2 -13.5(3)
C27 C13 C41 C8 -1.7(3)
C12 C13 C41 C8 143.06(19)
C27 C13 C41 C2 -143.85(19)
C12 C13 C41 C2 0.9(2)
C7 C2 C41 C8 0.0(3)
C43 C2 C41 C8 -142.64(19)
C7 C2 C41 C13 142.15(18)
C43 C2 C41 C13 -0.5(2)
C56 C16 C42 C60 136.7(2)
C67 C16 C42 C60 0.0(3)
C56 C16 C42 C85 -0.5(3)
C67 C16 C42 C85 -137.2(2)
C70 C38 C43 C12 -12.2(3)
C24 C38 C43 C12 137.7(2)
C70 C38 C43 C2 -156.10(19)
C24 C38 C43 C2 -6.2(3)
C48 C12 C43 C38 0.2(3)
C13 C12 C43 C38 -147.42(19)
C48 C12 C43 C2 148.30(18)
C13 C12 C43 C2 0.6(2)
C7 C2 C43 C38 5.3(3)
C41 C2 C43 C38 147.97(19)
C7 C2 C43 C12 -142.70(19)
C41 C2 C43 C12 -0.1(2)
C81 C44 C45 C47 13.4(3)
C63 C44 C45 C47 -137.8(2)
C81 C44 C45 C26 155.0(2)
C63 C44 C45 C26 3.8(3)
C32 C26 C45 C44 -3.9(3)
C77 C26 C45 C44 -147.1(2)
C32 C26 C45 C47 142.2(2)
C77 C26 C45 C47 -1.0(2)
C41 C8 C46 C4 134.1(2)
C22 C8 C46 C4 -18.6(2)
C41 C8 C46 C3 -111.1(2)
C22 C8 C46 C3 96.27(19)
C41 C8 C46 C40 12.9(3)
C22 C8 C46 C40 -139.79(17)
C37 C4 C46 C8 -133.9(2)
C15 C4 C46 C8 18.6(2)
C37 C4 C46 C3 111.9(2)
C15 C4 C46 C3 -95.6(2)
C37 C4 C46 C40 -12.8(3)
C15 C4 C46 C40 139.68(18)
C21 C3 C46 C8 76.6(2)
C21 C3 C46 C4 -176.03(18)
C21 C3 C46 C40 -49.3(2)
C7 C40 C46 C8 -0.2(2)
C54 C40 C46 C8 112.38(19)
C29 C40 C46 C8 -124.02(18)
C7 C40 C46 C4 -112.51(19)
C54 C40 C46 C4 0.1(2)
C29 C40 C46 C4 123.69(18)
C7 C40 C46 C3 122.98(18)
C54 C40 C46 C3 -124.43(18)
C29 C40 C46 C3 -0.8(2)
C20 C31 C47 C45 -13.1(3)
C25 C31 C47 C45 138.5(2)
C20 C31 C47 C17 -155.14(19)
C25 C31 C47 C17 -3.5(3)
C44 C45 C47 C31 -0.2(3)
C26 C45 C47 C31 -146.4(2)
C44 C45 C47 C17 146.3(2)
C26 C45 C47 C17 0.1(2)
C73 C17 C47 C31 3.0(3)
C77 C17 C47 C31 147.27(19)
C73 C17 C47 C45 -143.4(2)
C77 C17 C47 C45 0.8(2)
C70 C30 C48 C12 -12.0(3)
C56 C30 C48 C12 -154.7(2)
C70 C30 C48 C76 138.9(2)
C56 C30 C48 C76 -3.8(3)
C43 C12 C48 C30 11.9(3)
C13 C12 C48 C30 155.49(19)
C43 C12 C48 C76 -139.3(2)
C13 C12 C48 C76 4.4(3)
C95A O3 C49 O4 0.1(4)
C95B O3 C49 O4 -16.1(6)
C95A O3 C49 C75 -174.8(2)
C95B O3 C49 C75 169.1(6)
C55 C23 C50 C57 13.1(3)
C71 C23 C50 C57 154.6(2)
C55 C23 C50 C9 -138.3(2)
C71 C23 C50 C9 3.2(3)
C34 C9 C50 C23 150.3(2)
C10 C9 C50 C23 0.4(3)
C34 C9 C50 C57 -0.5(3)
C10 C9 C50 C57 -150.5(2)
C4 C37 C51 C54 0.3(3)
C35 C37 C51 C54 -142.1(2)
C4 C37 C51 C34 142.8(2)
C35 C37 C51 C34 0.5(2)
C9 C34 C51 C54 -4.6(3)
C52 C34 C51 C54 143.0(2)
C9 C34 C51 C37 -147.5(2)
C52 C34 C51 C37 0.1(2)
C9 C34 C52 C25 -0.3(3)
C51 C34 C52 C25 -148.0(2)
C9 C34 C52 C35 147.1(2)
C51 C34 C52 C35 -0.6(2)
C59 C25 C52 C34 -12.4(3)
C31 C25 C52 C34 139.1(2)
C59 C25 C52 C35 -155.99(19)
C31 C25 C52 C35 -4.5(3)
C19 C35 C52 C34 -144.2(2)
C37 C35 C52 C34 0.9(2)
C19 C35 C52 C25 3.5(3)
C37 C35 C52 C25 148.58(19)
C63 C18 C53 C79 -3.8(3)
C28 C18 C53 C79 142.0(2)
C63 C18 C53 C72 -147.0(2)
C28 C18 C53 C72 -1.3(2)
C37 C51 C54 C57 136.5(2)
C34 C51 C54 C57 -1.8(3)
C37 C51 C54 C40 -13.9(3)
C34 C51 C54 C40 -152.1(2)
C7 C40 C54 C51 134.4(2)
C29 C40 C54 C51 -111.8(2)
C46 C40 C54 C51 12.9(3)
C7 C40 C54 C57 -18.3(2)
C29 C40 C54 C57 95.5(2)
C46 C40 C54 C57 -139.74(18)
C5 C24 C55 C23 -12.2(3)
C38 C24 C55 C23 138.8(2)
C5 C24 C55 C68 -155.1(2)
C38 C24 C55 C68 -4.1(3)
C50 C23 C55 C24 -0.6(3)
C71 C23 C55 C24 -146.5(2)
C50 C23 C55 C68 146.5(2)
C71 C23 C55 C68 0.6(2)
C42 C16 C56 C65 0.7(3)
C67 C16 C56 C65 142.3(2)
C42 C16 C56 C30 -142.5(2)
C67 C16 C56 C30 -0.9(2)
C48 C30 C56 C65 4.2(3)
C70 C30 C56 C65 -143.1(2)
C48 C30 C56 C16 147.7(2)
C70 C30 C56 C16 0.5(2)
C23 C50 C57 C54 -157.6(2)
C9 C50 C57 C54 -5.8(3)
C23 C50 C57 C5 -12.8(3)
C9 C50 C57 C5 139.0(2)
C51 C54 C57 C50 7.0(3)
C40 C54 C57 C50 161.2(2)
C51 C54 C57 C5 -141.5(2)
C40 C54 C57 C5 12.7(2)
C24 C5 C57 C50 0.1(3)
C7 C5 C57 C50 -149.4(2)
C24 C5 C57 C54 149.1(2)
C7 C5 C57 C54 -0.4(2)
C21 C14 C58 C75 -0.4(3)
C21 C14 C58 C36 -175.9(2)
O2 C36 C58 C14 164.8(2)
O1 C36 C58 C14 -13.8(3)
O2 C36 C58 C75 -10.8(4)
O1 C36 C58 C75 170.6(2)
C52 C25 C59 C10 12.6(3)
C31 C25 C59 C10 -138.7(2)
C52 C25 C59 C73 154.93(19)
C31 C25 C59 C73 3.6(3)
C9 C10 C59 C25 -0.2(3)
C69 C10 C59 C25 146.4(2)
C9 C10 C59 C73 -146.7(2)
C69 C10 C59 C73 -0.1(2)
C16 C42 C60 C78 -0.3(3)
C85 C42 C60 C78 141.2(2)
C16 C42 C60 C86 -141.6(2)
C85 C42 C60 C86 0.0(2)
C28 C18 C63 C80 13.4(3)
C53 C18 C63 C80 154.5(2)
C28 C18 C63 C44 -137.6(2)
C53 C18 C63 C44 3.5(3)
C81 C44 C63 C80 -150.1(2)
C45 C44 C63 C80 0.5(3)
C81 C44 C63 C18 0.2(3)
C45 C44 C63 C18 150.7(2)
C4 C15 C64 C19 2.4(3)
C22 C15 C64 C19 -137.7(2)
C4 C15 C64 C79 138.3(2)
C22 C15 C64 C79 -1.7(3)
C35 C19 C64 C15 -0.2(3)
C20 C19 C64 C15 141.5(2)
C35 C19 C64 C79 -140.9(2)
C20 C19 C64 C79 0.8(2)
C16 C56 C65 C74 -139.4(2)
C30 C56 C65 C74 -0.1(3)
C16 C56 C65 C84 -0.3(3)
C30 C56 C65 C84 139.0(2)
C42 C16 C67 C68 0.2(3)
C56 C16 C67 C68 -141.4(2)
C42 C16 C67 C70 142.6(2)
C56 C16 C67 C70 1.0(2)
C70 C67 C68 C55 0.2(3)
C16 C67 C68 C55 138.4(2)
C70 C67 C68 C78 -138.4(2)
C16 C67 C68 C78 -0.2(3)
C24 C55 C68 C67 4.3(3)
C23 C55 C68 C67 -142.8(2)
C24 C55 C68 C78 147.1(2)
C23 C55 C68 C78 0.0(3)
C9 C10 C69 C71 4.2(3)
C59 C10 C69 C71 -142.1(2)
C9 C10 C69 C61 146.9(2)
C59 C10 C69 C61 0.6(2)
C86 C61 C69 C71 -0.2(3)
C73 C61 C69 C71 141.7(2)
C86 C61 C69 C10 -142.8(2)
C73 C61 C69 C10 -0.9(2)
C43 C38 C70 C30 12.0(3)
C24 C38 C70 C30 -137.8(2)
C43 C38 C70 C67 154.9(2)
C24 C38 C70 C67 5.2(3)
C48 C30 C70 C38 0.1(3)
C56 C30 C70 C38 147.3(2)
C48 C30 C70 C67 -147.0(2)
C56 C30 C70 C67 0.2(2)
C68 C67 C70 C38 -5.0(3)
C16 C67 C70 C38 -147.7(2)
C68 C67 C70 C30 141.9(2)
C16 C67 C70 C30 -0.8(2)
C10 C69 C71 C78 139.5(2)
C61 C69 C71 C78 0.9(3)
C10 C69 C71 C23 -0.5(3)
C61 C69 C71 C23 -139.0(2)
C50 C23 C71 C69 -3.2(3)
C55 C23 C71 C69 142.9(2)
C50 C23 C71 C78 -147.2(2)
C55 C23 C71 C78 -1.0(3)
C8 C22 C72 C27 -2.5(3)
C15 C22 C72 C27 137.2(2)
C8 C22 C72 C53 -138.1(2)
C15 C22 C72 C53 1.6(3)
C13 C27 C72 C22 0.5(3)
C28 C27 C72 C22 -141.5(2)
C13 C27 C72 C53 141.2(2)
C28 C27 C72 C53 -0.8(2)
C79 C53 C72 C22 -1.7(3)
C18 C53 C72 C22 141.6(2)
C79 C53 C72 C27 -142.0(2)
C18 C53 C72 C27 1.3(2)
C47 C17 C73 C61 139.6(2)
C77 C17 C73 C61 -0.5(3)
C47 C17 C73 C59 0.8(3)
C77 C17 C73 C59 -139.3(2)
C86 C61 C73 C17 -0.4(3)
C69 C61 C73 C17 -142.3(2)
C86 C61 C73 C59 142.7(2)
C69 C61 C73 C59 0.8(2)
C25 C59 C73 C17 -4.2(3)
C10 C59 C73 C17 142.6(2)
C25 C59 C73 C61 -147.2(2)
C10 C59 C73 C61 -0.5(2)
C56 C65 C74 C76 -4.3(3)
C84 C65 C74 C76 -147.6(2)
C56 C65 C74 C80 142.6(2)
C84 C65 C74 C80 -0.8(3)
C14 C58 C75 C82 -2.6(3)
C36 C58 C75 C82 173.0(2)
C14 C58 C75 C49 173.5(2)
C36 C58 C75 C49 -10.9(3)
O4 C49 C75 C82 -67.7(3)
O3 C49 C75 C82 107.2(2)
O4 C49 C75 C58 116.1(3)
O3 C49 C75 C58 -68.9(3)
C18 C28 C76 C74 -12.5(3)
C27 C28 C76 C74 -155.3(2)
C18 C28 C76 C48 138.2(2)
C27 C28 C76 C48 -4.5(3)
C80 C74 C76 C28 13.0(3)
C65 C74 C76 C28 155.5(2)
C80 C74 C76 C48 -138.0(2)
C65 C74 C76 C48 4.6(3)
C30 C48 C76 C28 -150.5(2)
C12 C48 C76 C28 -0.2(3)
C30 C48 C76 C74 -0.6(3)
C12 C48 C76 C74 149.7(2)
C86 C33 C77 C26 -137.1(2)
C85 C33 C77 C26 0.3(3)
C86 C33 C77 C17 -0.8(3)
C85 C33 C77 C17 136.7(2)
C32 C26 C77 C33 -0.3(3)
C45 C26 C77 C33 142.7(2)
C32 C26 C77 C17 -141.6(2)
C45 C26 C77 C17 1.5(2)
C73 C17 C77 C33 1.1(3)
C47 C17 C77 C33 -142.9(2)
C73 C17 C77 C26 142.6(2)
C47 C17 C77 C26 -1.4(2)
C42 C60 C78 C71 -136.9(2)
C86 C60 C78 C71 -0.1(3)
C42 C60 C78 C68 0.3(3)
C86 C60 C78 C68 137.1(2)
C69 C71 C78 C60 -0.8(3)
C23 C71 C78 C60 143.2(2)
C69 C71 C78 C68 -143.0(2)
C23 C71 C78 C68 1.0(3)
C67 C68 C78 C60 0.0(3)
C55 C68 C78 C60 -143.0(2)
C67 C68 C78 C71 142.3(2)
C55 C68 C78 C71 -0.6(3)
C18 C53 C79 C64 -139.0(2)
C72 C53 C79 C64 0.0(3)
C18 C53 C79 C81 0.3(3)
C72 C53 C79 C81 139.3(2)
C15 C64 C79 C53 1.7(3)
C19 C64 C79 C53 142.1(2)
C15 C64 C79 C81 -141.6(2)
C19 C64 C79 C81 -1.2(2)
C18 C63 C80 C74 -12.9(3)
C44 C63 C80 C74 138.2(2)
C18 C63 C80 C32 -155.7(2)
C44 C63 C80 C32 -4.7(3)
C76 C74 C80 C63 -0.3(4)
C65 C74 C80 C63 -147.0(2)
C76 C74 C80 C32 147.2(2)
C65 C74 C80 C32 0.4(3)
C26 C32 C80 C63 4.6(3)
C84 C32 C80 C63 147.4(2)
C26 C32 C80 C74 -142.6(2)
C84 C32 C80 C74 0.1(3)
C45 C44 C81 C20 -13.2(3)
C63 C44 C81 C20 138.0(2)
C45 C44 C81 C79 -154.9(2)
C63 C44 C81 C79 -3.7(3)
C31 C20 C81 C44 -0.1(3)
C19 C20 C81 C44 -147.0(2)
C31 C20 C81 C79 146.4(2)
C19 C20 C81 C79 -0.6(2)
C53 C79 C81 C44 3.6(3)
C64 C79 C81 C44 147.2(2)
C53 C79 C81 C20 -142.6(2)
C64 C79 C81 C20 1.1(2)
C21 C6 C82 C75 -0.2(3)
C29 C6 C82 C75 178.9(2)
C58 C75 C82 C6 2.9(3)
C49 C75 C82 C6 -173.4(2)
C36 O1 C83 C62 82.2(2)
C87 C62 C83 O1 66.0(3)
C26 C32 C84 C85 -0.2(3)
C80 C32 C84 C85 -142.7(2)
C26 C32 C84 C65 142.0(2)
C80 C32 C84 C65 -0.6(3)
C56 C65 C84 C85 -0.2(3)
C74 C65 C84 C85 143.3(2)
C56 C65 C84 C32 -142.6(2)
C74 C65 C84 C32 0.8(3)
C32 C84 C85 C33 0.1(3)
C65 C84 C85 C33 -137.4(2)
C32 C84 C85 C42 137.9(2)
C65 C84 C85 C42 0.3(3)
C77 C33 C85 C84 -0.2(3)
C86 C33 C85 C84 141.6(2)
C77 C33 C85 C42 -142.6(2)
C86 C33 C85 C42 -0.8(2)
C16 C42 C85 C84 0.1(3)
C60 C42 C85 C84 -141.6(2)
C16 C42 C85 C33 142.2(2)
C60 C42 C85 C33 0.5(2)
C73 C61 C86 C33 0.7(3)
C69 C61 C86 C33 137.7(2)
C73 C61 C86 C60 -137.6(2)
C69 C61 C86 C60 -0.6(3)
C77 C33 C86 C61 -0.1(3)
C85 C33 C86 C61 -141.8(2)
C77 C33 C86 C60 142.6(2)
C85 C33 C86 C60 0.8(2)
C78 C60 C86 C61 0.7(3)
C42 C60 C86 C61 142.3(2)
C78 C60 C86 C33 -142.0(2)
C42 C60 C86 C33 -0.5(2)
C83 C62 C87 C88 -173.4(2)
C93 C92 C94 C94A -112.5(14)
C92 C94 C94A C92A 163.5(7)
C93A C92A C94A C94 149.9(14)
C49 O3 C95A C96A -178.1(3)
C95B O3 C95A C96A -146.5(12)
O3 C95A C96A C97A 64.3(4)
C95A C96A C97A C98A 64.8(4)
C49 O3 C95B C96B -148.5(9)
C95A O3 C95B C96B 58.5(11)
O3 C95B C96B C97B -52(2)
C95B C96B C97B C98B -147(5)
